data_7251428
loop_
_publ_author_name
'Peloquin, Andrew J.'
'Pelendage, Lahiruni'
'Alapati, Srikar'
'Hanks, Timothy'
'McMillen, Colin'
'Pennington, William'

_publ_section_title
;
 When Halogen Bonding Isn't Enough: Solvation Behavior in Cocrystals of
 Benzyltrimethylammonium Halides and 1,4-Diiodotetrafluorobenzene
;
_journal_name_full CrystEngComm
_journal_paper_doi 10.1039/D5CE00832H
_journal_year 2025
_chemical_absolute_configuration unk
_chemical_formula_moiety '2(I), 2(C6 F4 I2), 0.5(C2 H6 I2), 2(C10 H16 N)'
_chemical_formula_sum 'C33 H35 F8 I7 N2'
_chemical_formula_weight 1499.978
_space_group_crystal_system trigonal
_space_group_IT_number 152
_space_group_name_Hall 'P 31 2"'
_space_group_name_H-M_alt 'P 31 2 1'
_symmetry_Int_Tables_number 152
_audit_creation_date 2024-03-09
_audit_creation_method
;
Olex2 1.5
(compiled 2024.02.16 svn.r378c4104 for OlexSys, GUI svn.r6928)
;
_audit_update_record
;
2025-07-30 deposited with the CCDC.	2025-11-24 downloaded from the CCDC.
;
_cell_angle_alpha 90
_cell_angle_beta 90
_cell_angle_gamma 120
_cell_formula_units_Z 3
_cell_length_a 13.7150(14)
_cell_length_b 13.7150(14)
_cell_length_c 20.275(2)
_cell_measurement_reflns_used 9994
_cell_measurement_temperature 99.99
_cell_measurement_theta_max 30.55
_cell_measurement_theta_min 1.99
_cell_volume 3302.8(6)
_computing_cell_refinement 'SAINT V8.38A (Bruker AXS Inc., 2017)'
_computing_data_collection 'APEX3 v2017.3-0 (Bruker AXS Inc., 2017)'
_computing_data_reduction 'SAINT V8.38A (Bruker AXS Inc., 2017)'
_computing_molecular_graphics 'Olex2 1.5 (Dolomanov et al., 2009)'
_computing_publication_material 'Olex2 1.5 (Dolomanov et al., 2009)'
_computing_structure_refinement 'SHELXL 2018/3 (Sheldrick, 2015<i>b</i>)'
_computing_structure_solution 'SHELXT 2018/2 (Sheldrick, 2015<i>a</i>)'
_diffrn_ambient_temperature 99.99
_diffrn_measured_fraction_theta_full 0.9978
_diffrn_measured_fraction_theta_max 0.9971
_diffrn_measurement_device_type 'Bruker D8 Venture Photon 2'
_diffrn_measurement_method '\f and \w scans'
_diffrn_radiation_type MoK\a
_diffrn_radiation_wavelength 0.71073
_diffrn_reflns_av_R_equivalents 0.0525
_diffrn_reflns_av_unetI/netI 0.0144
_diffrn_reflns_Laue_measured_fraction_full 0.9978
_diffrn_reflns_Laue_measured_fraction_max 0.9971
_diffrn_reflns_limit_h_max 19
_diffrn_reflns_limit_h_min -19
_diffrn_reflns_limit_k_max 19
_diffrn_reflns_limit_k_min -19
_diffrn_reflns_limit_l_max 28
_diffrn_reflns_limit_l_min -28
_diffrn_reflns_number 170327
_diffrn_reflns_point_group_measured_fraction_full 0.9985
_diffrn_reflns_point_group_measured_fraction_max 0.9970
_diffrn_reflns_theta_full 25.2417
_diffrn_reflns_theta_max 30.55
_diffrn_reflns_theta_min 1.99
_diffrn_source 'Incoatec I\mS'
_diffrn_source_current 1.0
_diffrn_source_power 0.05
_diffrn_source_voltage 50.0
_diffrn_standards_number 0
_exptl_absorpt_coefficient_mu 4.992
_exptl_absorpt_correction_T_max 0.7461
_exptl_absorpt_correction_T_min 0.4484
_exptl_absorpt_correction_type multi-scan
_exptl_absorpt_process_details 'SADABS v2016/2 (Bruker AXS Inc., 2017)'
_exptl_crystal_colour colourless
_exptl_crystal_colour_primary colourless
_exptl_crystal_density_diffrn 2.262
_exptl_crystal_density_meas ?
_exptl_crystal_density_method 'not measured'
_exptl_crystal_description block
_exptl_crystal_F_000 2062.832
_exptl_crystal_size_max 0.412
_exptl_crystal_size_mid 0.355
_exptl_crystal_size_min 0.317
_exptl_transmission_factor_max 'not measured'
_exptl_transmission_factor_min 'not measured'
_refine_diff_density_max 0.5636
_refine_diff_density_min -1.7295
_refine_diff_density_rms 0.0955
_refine_ls_abs_structure_details 'Hooft, R.W.W., Straver, L.H., Spek, A.L. (2010). J. Appl. Cryst., 43, 665-668.'
_refine_ls_abs_structure_Flack 0.010(7)
_refine_ls_d_res_high 0.6991
_refine_ls_d_res_low 10.2484
_refine_ls_goodness_of_fit_ref 1.0256
_refine_ls_hydrogen_treatment mixed
_refine_ls_matrix_type full
_refine_ls_number_constraints 29
_refine_ls_number_parameters 230
_refine_ls_number_reflns 6743
_refine_ls_number_restraints 0
_refine_ls_restrained_S_all 1.0256
_refine_ls_R_factor_all 0.0173
_refine_ls_R_factor_gt 0.0164
_refine_ls_shift/su_max 0.0002
_refine_ls_shift/su_mean 0.0000
_refine_ls_structure_factor_coef Fsqd
_refine_ls_weighting_details 'w=1/[\s^2^(Fo^2^)+(0.0113P)^2^+5.6101P] where P=(Fo^2^+2Fc^2^)/3'
_refine_ls_weighting_scheme calc
_refine_ls_wR_factor_gt 0.0369
_refine_ls_wR_factor_ref 0.0375
_reflns_Friedel_coverage 0.997
_reflns_limit_h_max 16
_reflns_limit_h_min -16
_reflns_limit_k_max 9
_reflns_limit_k_min -9
_reflns_limit_l_max 28
_reflns_limit_l_min -28
_reflns_number_gt 6625
_reflns_number_total 6743
_reflns_threshold_expression I>=2u(I)
_cod_data_source_file d5ce00832h2.cif
_cod_data_source_block 2(NMe3BzI)_2(pF4DIB)_CH3I
_cod_depositor_comments
;
The following automatic conversions were performed:

data item '_exptl_crystal_density_meas' value 'not measured' was
changed to '?' -- the value is perceived as not measured.

Automatic conversion script
Id: cif_fix_values 8170 2020-07-09 18:12:32Z antanas 
;
_cod_original_sg_symbol_Hall ' P 31 2"'
_cod_database_code 7251428
_olex2_refinement_description
;
1. Others
 Fixed Sof: H17a(0.5) H17b(0.5) H17c(0.5)
2.a Secondary CH2 refined with riding coordinates:
 C4(H4a,H4b)
2.b Aromatic/amide H refined with riding coordinates:
 C6(H6), C7(H7), C8(H8), C9(H9), C10(H10)
2.c Idealised Me:
 C17(H17a,H17b,H17c)
2.d Idealised Me refined as rotating group:
 C1(H1a,H1b,H1c), C2(H2a,H2b,H2c), C3(H3a,H3b,H3c)
;
_olex2_submission_special_instructions 'No special instructions were received'

loop_
_space_group_symop_id
_space_group_symop_operation_xyz
1 x,y,z
2 -y,x-y,z+1/3
3 -x+y,-x,z+2/3
4 x-y,-y,-z+2/3
5 -x,-x+y,-z+1/3
6 y,x,-z

loop_
_atom_site_label
_atom_site_type_symbol
_atom_site_fract_x
_atom_site_fract_y
_atom_site_fract_z
_atom_site_U_iso_or_equiv
_atom_site_adp_type
_atom_site_occupancy
_atom_site_site_symmetry_order
_atom_site_refinement_flags_posn
_atom_site_refinement_flags_adp
_atom_site_refinement_flags_occupancy
I1 I -0.448505(14) 0.094305(14) 0.592953(9) 0.02021(3) Uani 1.000000 1 . . .
I2 I -0.192169(13) 0.118299(15) 0.580015(8) 0.01827(3) Uani 1.000000 1 . . .
I3 I 0.325396(13) 0.131129(14) 0.591145(8) 0.01881(3) Uani 1.000000 1 . . .
F1 F 0.06518(14) 0.32490(14) 0.58137(8) 0.0234(3) Uani 1.000000 1 . . .
F2 F 0.26251(13) 0.33059(14) 0.58241(8) 0.0230(3) Uani 1.000000 1 . . .
F3 F 0.07188(15) -0.06750(15) 0.58768(9) 0.0251(3) Uani 1.000000 1 . . .
F4 F -0.12505(13) -0.07388(14) 0.58066(9) 0.0248(3) Uani 1.000000 1 . . .
C11 C -0.0357(2) 0.1256(2) 0.58017(12) 0.0168(5) Uani 1.000000 1 . . .
C12 C 0.0647(2) 0.2267(2) 0.58129(12) 0.0174(5) Uani 1.000000 1 . . .
C13 C 0.1678(2) 0.2296(2) 0.58322(13) 0.0166(4) Uani 1.000000 1 . . .
C14 C 0.1729(2) 0.1318(2) 0.58618(12) 0.0170(4) Uani 1.000000 1 . . .
C15 C 0.0721(2) 0.0306(2) 0.58503(12) 0.0176(4) Uani 1.000000 1 . . .
C16 C -0.0304(2) 0.0276(2) 0.58161(11) 0.0169(4) Uani 1.000000 1 . . .
I4 I -0.47510(3) -0.47510(3) 0.5 0.06113(12) Uani 1.000000 2 S T P
C17 C -0.3212(5) -0.3212(5) 0.5 0.072(2) Uani 1.000000 2 S T P
H17a H -0.3011(5) -0.2935(5) 0.4546481400509264 0.109(4) Uiso 0.500000 1 . . P
H17b H -0.3290(5) -0.2657(5) 0.5265419935831998 0.109(4) Uiso 0.500000 1 . . P
H17c H -0.2619(5) -0.3328(5) 0.5188098663658738 0.109(4) Uiso 0.500000 1 . . P
N1 N 0.35660(19) 0.72074(18) 0.58774(10) 0.0173(4) Uani 1.000000 1 . . .
C1 C 0.4756(2) 0.7639(3) 0.56533(14) 0.0242(5) Uani 1.000000 1 . . .
H1a H 0.5174(6) 0.8463(3) 0.5679(11) 0.0363(8) Uiso 1.000000 1 GR . .
H1b H 0.5115(7) 0.7333(16) 0.5938(8) 0.0363(8) Uiso 1.000000 1 GR . .
H1c H 0.4754(3) 0.7404(17) 0.5197(4) 0.0363(8) Uiso 1.000000 1 GR . .
C2 C 0.3052(2) 0.7755(2) 0.54726(13) 0.0214(5) Uani 1.000000 1 . . .
H2a H 0.2283(7) 0.7495(15) 0.5626(8) 0.0321(7) Uiso 1.000000 1 GR . .
H2b H 0.3503(11) 0.8574(3) 0.5520(9) 0.0321(7) Uiso 1.000000 1 GR . .
H2c H 0.3034(18) 0.7551(16) 0.5008(2) 0.0321(7) Uiso 1.000000 1 GR . .
C3 C 0.2906(3) 0.5957(2) 0.57871(14) 0.0251(5) Uani 1.000000 1 . . .
H3a H 0.3220(13) 0.5602(3) 0.6069(9) 0.0376(8) Uiso 1.000000 1 GR . .
H3b H 0.2118(5) 0.5678(3) 0.5908(12) 0.0376(8) Uiso 1.000000 1 GR . .
H3c H 0.2947(17) 0.5772(2) 0.5325(3) 0.0376(8) Uiso 1.000000 1 GR . .
C4 C 0.3622(2) 0.7531(2) 0.66061(12) 0.0174(4) Uani 1.000000 1 . . .
H4a H 0.3968(2) 0.7165(2) 0.68597(12) 0.0209(5) Uiso 1.000000 1 R . .
H4b H 0.4119(2) 0.8356(2) 0.66485(12) 0.0209(5) Uiso 1.000000 1 R . .
C5 C 0.2503(2) 0.7210(2) 0.69065(12) 0.0206(5) Uani 1.000000 1 . . .
C6 C 0.1806(2) 0.6127(3) 0.71611(13) 0.0248(6) Uani 1.000000 1 . . .
H6 H 0.2029(2) 0.5576(3) 0.71264(13) 0.0298(7) Uiso 1.000000 1 R . .
C7 C 0.0791(3) 0.5853(3) 0.74638(15) 0.0378(8) Uani 1.000000 1 . . .
H7 H 0.0323(3) 0.5118(3) 0.76352(15) 0.0454(9) Uiso 1.000000 1 R . .
C8 C 0.0466(3) 0.6652(4) 0.75142(16) 0.0428(10) Uani 1.000000 1 . . .
H8 H -0.0226(3) 0.6465(4) 0.77230(16) 0.0514(12) Uiso 1.000000 1 R . .
C9 C 0.1140(3) 0.7726(4) 0.72630(17) 0.0434(9) Uani 1.000000 1 . . .
H9 H 0.0905(3) 0.8268(4) 0.72986(17) 0.0521(11) Uiso 1.000000 1 R . .
C10 C 0.2159(3) 0.8013(3) 0.69591(14) 0.0283(6) Uani 1.000000 1 . . .
H10 H 0.2620(3) 0.8751(3) 0.67881(14) 0.0340(7) Uiso 1.000000 1 R . .

loop_
_atom_site_aniso_label
_atom_site_aniso_U_11
_atom_site_aniso_U_22
_atom_site_aniso_U_33
_atom_site_aniso_U_12
_atom_site_aniso_U_13
_atom_site_aniso_U_23
I1 0.01223(6) 0.01829(7) 0.03204(8) 0.00909(6) -0.00173(6) -0.00459(6)
I2 0.01539(7) 0.02671(8) 0.01761(6) 0.01419(6) -0.00137(5) -0.00028(6)
I3 0.01294(7) 0.02543(8) 0.02033(7) 0.01131(6) -0.00109(5) -0.00085(5)
F1 0.0255(8) 0.0204(8) 0.0303(8) 0.0160(7) 0.0027(6) 0.0004(6)
F2 0.0162(7) 0.0173(7) 0.0301(8) 0.0043(6) 0.0019(6) 0.0006(6)
F3 0.0207(8) 0.0189(8) 0.0395(9) 0.0126(6) -0.0015(7) -0.0003(7)
F4 0.0135(7) 0.0180(8) 0.0388(9) 0.0047(6) -0.0012(6) -0.0019(7)
C11 0.0140(11) 0.0229(12) 0.0161(11) 0.0110(10) -0.0006(8) -0.0009(9)
C12 0.0206(11) 0.0178(11) 0.0181(11) 0.0129(9) 0.0018(9) 0.0007(8)
C13 0.0127(10) 0.0160(10) 0.0193(11) 0.0060(9) -0.0003(8) -0.0008(8)
C14 0.0136(10) 0.0239(12) 0.0158(11) 0.0110(9) -0.0008(8) -0.0012(9)
C15 0.0166(11) 0.0190(11) 0.0207(11) 0.0116(9) -0.0013(8) -0.0017(9)
C16 0.0133(10) 0.0193(11) 0.0178(10) 0.0079(8) -0.0000(8) -0.0009(9)
I4 0.03424(12) 0.03424(12) 0.1121(4) 0.01501(15) 0.01923(11) -0.01923(11)
C17 0.039(2) 0.039(2) 0.128(7) 0.012(3) -0.021(2) 0.021(2)
N1 0.0181(10) 0.0187(9) 0.0173(9) 0.0108(8) -0.0011(7) -0.0006(7)
C1 0.0210(12) 0.0298(14) 0.0247(13) 0.0148(11) 0.0044(10) 0.0011(11)
C2 0.0219(12) 0.0251(13) 0.0192(12) 0.0133(10) 0.0001(9) 0.0028(10)
C3 0.0297(15) 0.0170(11) 0.0267(13) 0.0102(11) -0.0013(10) -0.0037(9)
C4 0.0165(11) 0.0194(10) 0.0168(10) 0.0094(9) -0.0032(8) -0.0022(8)
C5 0.0211(12) 0.0294(14) 0.0137(10) 0.0144(11) -0.0027(9) -0.0021(9)
C6 0.0228(12) 0.0326(15) 0.0173(11) 0.0126(11) -0.0005(9) 0.0040(10)
C7 0.0225(14) 0.056(2) 0.0212(13) 0.0095(14) 0.0021(11) 0.0031(14)
C8 0.0203(14) 0.081(3) 0.0233(15) 0.0223(17) -0.0019(11) -0.0144(16)
C9 0.0380(18) 0.074(3) 0.0345(16) 0.041(2) -0.0115(14) -0.0235(17)
C10 0.0310(15) 0.0375(16) 0.0270(13) 0.0250(13) -0.0051(11) -0.0106(11)

loop_
_atom_type_symbol
_atom_type_scat_dispersion_real
_atom_type_scat_dispersion_imag
_atom_type_scat_Cromer_Mann_a1
_atom_type_scat_Cromer_Mann_a2
_atom_type_scat_Cromer_Mann_a3
_atom_type_scat_Cromer_Mann_a4
_atom_type_scat_Cromer_Mann_b1
_atom_type_scat_Cromer_Mann_b2
_atom_type_scat_Cromer_Mann_b3
_atom_type_scat_Cromer_Mann_b4
_atom_type_scat_Cromer_Mann_c
_atom_type_scat_source
_atom_type_scat_dispersion_source
C 0.00313 0.00162 2.31000 1.02000 1.58860 0.86500 20.84390 10.20750 0.56870 51.65120 0.21560 'International Tables Volume C Table 6.1.1.4 (pp. 500-502)' 'Brennan, Cowan, Rev. Sci. Instrum., 1992, 63, 850'
F 0.01756 0.01033 3.53920 2.64120 1.51700 1.02430 10.28250 4.29440 0.26150 26.14760 0.27760 'International Tables Volume C Table 6.1.1.4 (pp. 500-502)' 'Brennan, Cowan, Rev. Sci. Instrum., 1992, 63, 850'
H 0.00000 0.00000 0.49300 0.32291 0.14019 0.04081 10.51090 26.12570 3.14236 57.79970 0.00304 'International Tables Volume C Table 6.1.1.4 (pp. 500-502)' 'Brennan, Cowan, Rev. Sci. Instrum., 1992, 63, 850'
I -0.43777 1.82087 20.14720 18.99490 7.51380 2.27350 4.34700 0.38140 27.76600 66.87760 4.07120 'International Tables Volume C Table 6.1.1.4 (pp. 500-502)' 'Brennan, Cowan, Rev. Sci. Instrum., 1992, 63, 850'
N 0.00612 0.00332 12.21260 3.13220 2.01250 1.16630 0.00570 9.89330 28.99750 0.58260 -11.52900 'International Tables Volume C Table 6.1.1.4 (pp. 500-502)' 'Brennan, Cowan, Rev. Sci. Instrum., 1992, 63, 850'

loop_
_geom_angle_atom_site_label_1
_geom_angle_atom_site_label_2
_geom_angle_atom_site_label_3
_geom_angle
_geom_angle_site_symmetry_1
_geom_angle_site_symmetry_3
_geom_angle_publ_flag
C12 C11 I2 122.02(18) . . ?
C16 C11 I2 120.21(19) . . ?
C16 C11 C12 117.7(2) . . ?
C11 C12 F1 120.6(2) . . ?
C13 C12 F1 118.3(2) . . ?
C13 C12 C11 121.1(2) . . ?
C12 C13 F2 118.2(2) . . ?
C14 C13 F2 120.6(2) . . ?
C14 C13 C12 121.1(2) . . ?
C13 C14 I3 122.83(19) . . ?
C15 C14 I3 119.65(19) . . ?
C15 C14 C13 117.5(2) . . ?
C14 C15 F3 120.2(2) . . ?
C16 C15 F3 118.5(2) . . ?
C16 C15 C14 121.4(2) . . ?
C11 C16 F4 120.8(2) . . ?
C15 C16 F4 118.1(2) . . ?
C15 C16 C11 121.1(2) . . ?
H17a C17 I4 109.5 . . ?
H17a C17 I4 109.5 6_556 . ?
H17a C17 H17a 141.1 6_556 . ?
H17b C17 I4 109.5 . . ?
H17b C17 I4 109.5 6_556 . ?
H17b C17 H17a 56.3 . 6_556 ?
H17b C17 H17a 56.3 6_556 . ?
H17b C17 H17a 109.5 . . ?
H17b C17 H17a 109.5 6_556 6_556 ?
H17b C17 H17b 141.1 6_556 . ?
H17c C17 I4 109.5 6_556 . ?
H17c C17 I4 109.5 . . ?
H17c C17 H17a 109.5 6_556 6_556 ?
H17c C17 H17a 56.3 . 6_556 ?
H17c C17 H17a 109.5 . . ?
H17c C17 H17a 56.3 6_556 . ?
H17c C17 H17b 56.3 . 6_556 ?
H17c C17 H17b 56.3 6_556 . ?
H17c C17 H17b 109.5 . . ?
H17c C17 H17b 109.5 6_556 6_556 ?
H17c C17 H17c 141.1 . 6_556 ?
H17b H17a C17 61.9 6_556 . ?
H17c H17a C17 61.9 6_556 . ?
H17c H17a H17b 120.0 6_556 6_556 ?
H17a H17b C17 61.9 6_556 6_556 ?
H17c H17b C17 61.9 6_556 6_556 ?
H17c H17b H17a 120.0 6_556 6_556 ?
H17a H17c C17 61.9 6_556 6_556 ?
H17b H17c C17 61.9 6_556 6_556 ?
H17b H17c H17a 120.0 6_556 6_556 ?
C2 N1 C1 109.0(2) . . ?
C3 N1 C1 109.3(2) . . ?
C3 N1 C2 109.8(2) . . ?
C4 N1 C1 106.89(19) . . ?
C4 N1 C2 110.41(19) . . ?
C4 N1 C3 111.32(19) . . ?
H1a C1 N1 109.5 . . ?
H1b C1 N1 109.5 . . ?
H1b C1 H1a 109.5 . . ?
H1c C1 N1 109.5 . . ?
H1c C1 H1a 109.5 . . ?
H1c C1 H1b 109.5 . . ?
H2a C2 N1 109.5 . . ?
H2b C2 N1 109.5 . . ?
H2b C2 H2a 109.5 . . ?
H2c C2 N1 109.5 . . ?
H2c C2 H2a 109.5 . . ?
H2c C2 H2b 109.5 . . ?
H3a C3 N1 109.5 . . ?
H3b C3 N1 109.5 . . ?
H3b C3 H3a 109.5 . . ?
H3c C3 N1 109.5 . . ?
H3c C3 H3a 109.5 . . ?
H3c C3 H3b 109.5 . . ?
H4a C4 N1 108.69(12) . . ?
H4b C4 N1 108.69(12) . . ?
H4b C4 H4a 107.6 . . ?
C5 C4 N1 114.28(19) . . ?
C5 C4 H4a 108.69(14) . . ?
C5 C4 H4b 108.69(14) . . ?
C6 C5 C4 121.1(2) . . ?
C10 C5 C4 119.8(3) . . ?
C10 C5 C6 119.0(3) . . ?
H6 C6 C5 119.68(16) . . ?
C7 C6 C5 120.6(3) . . ?
C7 C6 H6 119.7(2) . . ?
H7 C7 C6 120.1(2) . . ?
C8 C7 C6 119.7(3) . . ?
C8 C7 H7 120.1(2) . . ?
H8 C8 C7 119.7(2) . . ?
C9 C8 C7 120.6(3) . . ?
C9 C8 H8 119.7(2) . . ?
H9 C9 C8 119.8(2) . . ?
C10 C9 C8 120.4(3) . . ?
C10 C9 H9 119.8(2) . . ?
C9 C10 C5 119.7(3) . . ?
H10 C10 C5 120.16(18) . . ?
H10 C10 C9 120.2(2) . . ?

loop_
_geom_bond_atom_site_label_1
_geom_bond_atom_site_label_2
_geom_bond_distance
_geom_bond_site_symmetry_2
_geom_bond_publ_flag
I2 C11 2.098(2) . ?
I3 C14 2.098(2) . ?
F1 C12 1.344(3) . ?
F2 C13 1.344(3) . ?
F3 C15 1.346(3) . ?
F4 C16 1.347(3) . ?
C11 C12 1.382(4) . ?
C11 C16 1.382(4) . ?
C12 C13 1.395(3) . ?
C13 C14 1.379(4) . ?
C14 C15 1.386(4) . ?
C15 C16 1.387(3) . ?
I4 C17 2.111(6) . ?
C17 H17a 0.9800 6_556 ?
C17 H17a 0.9800 . ?
C17 H17b 0.9800 . ?
C17 H17b 0.9800 6_556 ?
C17 H17c 0.9800 . ?
C17 H17c 0.9800 6_556 ?
H17a H17b 0.9240 6_556 ?
H17a H17c 0.9240 6_556 ?
H17b H17c 0.9240 6_556 ?
N1 C1 1.501(3) . ?
N1 C2 1.505(3) . ?
N1 C3 1.498(3) . ?
N1 C4 1.534(3) . ?
C1 H1a 0.9800 . ?
C1 H1b 0.9800 . ?
C1 H1c 0.9800 . ?
C2 H2a 0.9800 . ?
C2 H2b 0.9800 . ?
C2 H2c 0.9800 . ?
C3 H3a 0.9800 . ?
C3 H3b 0.9800 . ?
C3 H3c 0.9800 . ?
C4 H4a 0.9900 . ?
C4 H4b 0.9900 . ?
C4 C5 1.498(3) . ?
C5 C6 1.402(4) . ?
C5 C10 1.402(4) . ?
C6 H6 0.9500 . ?
C6 C7 1.390(4) . ?
C7 H7 0.9500 . ?
C7 C8 1.377(6) . ?
C8 H8 0.9500 . ?
C8 C9 1.386(6) . ?
C9 H9 0.9500 . ?
C9 C10 1.392(5) . ?
C10 H10 0.9500 . ?

loop_
_geom_torsion_atom_site_label_1
_geom_torsion_atom_site_label_2
_geom_torsion_atom_site_label_3
_geom_torsion_atom_site_label_4
_geom_torsion
_geom_torsion_site_symmetry_1
_geom_torsion_site_symmetry_2
_geom_torsion_site_symmetry_3
_geom_torsion_site_symmetry_4
_geom_torsion_publ_flag
I2 C11 C12 F1 -1.0(2) . . . . ?
I2 C11 C12 C13 178.2(2) . . . . ?
I2 C11 C16 F4 2.3(2) . . . . ?
I2 C11 C16 C15 -176.77(19) . . . . ?
I3 C14 C13 F2 1.0(2) . . . . ?
I3 C14 C13 C12 -178.7(2) . . . . ?
I3 C14 C15 F3 0.6(2) . . . . ?
I3 C14 C15 C16 -179.85(18) . . . . ?
F1 C12 C11 C16 -178.6(2) . . . . ?
F1 C12 C13 F2 -2.6(3) . . . . ?
F1 C12 C13 C14 177.1(2) . . . . ?
F2 C13 C12 C11 178.2(2) . . . . ?
F2 C13 C14 C15 -178.3(2) . . . . ?
F3 C15 C14 C13 179.9(2) . . . . ?
F3 C15 C16 F4 -0.5(3) . . . . ?
F3 C15 C16 C11 178.6(2) . . . . ?
F4 C16 C11 C12 180.0(2) . . . . ?
F4 C16 C15 C14 180.0(2) . . . . ?
C11 C12 C13 C14 -2.1(3) . . . . ?
C11 C16 C15 C14 -0.9(3) . . . . ?
C12 C13 C14 C15 2.0(3) . . . . ?
C13 C14 C15 C16 -0.5(3) . . . . ?
N1 C4 C5 C6 84.6(2) . . . . ?
N1 C4 C5 C10 -97.9(2) . . . . ?
C4 C5 C6 C7 177.3(3) . . . . ?
C4 C5 C10 C9 -177.3(3) . . . . ?
C5 C6 C7 C8 0.0(3) . . . . ?
C5 C10 C9 C8 0.1(3) . . . . ?
C6 C7 C8 C9 0.3(4) . . . . ?
C7 C8 C9 C10 -0.4(4) . . . . ?
